data_7214747
loop_
_publ_author_name
'Wang, Shu-Ju'
'Tian, Yan-Wen'
'Xiong, Gang'
'You, Li-Xin'
'Ding, Fu'
'Guo, Mei-Yan'
'Gao, En-Jun'
'Smet, Philippe F.'
'Poelman, Dirk'
'Xiao, Lin-Jiu'
'Sun, Ya-Guang'

_publ_section_title
;
 Hydrothermal synthesis, crystal structure and properties of
 three-dimensional Co(ii)-4f heterometallic--organic frameworks
;
_journal_issue 24
_journal_name_full CrystEngComm
_journal_page_first 8689
_journal_paper_doi 10.1039/c2ce26082d
_journal_volume 14
_journal_year 2012
_chemical_formula_sum 'C18 H24 Co Ho2 N4 O24 S2'
_chemical_formula_weight 1133.32
_chemical_name_systematic
;
?
;
_space_group_IT_number 15
_symmetry_cell_setting monoclinic
_symmetry_space_group_name_Hall '-C 2yc'
_symmetry_space_group_name_H-M 'C 1 2/c 1'
_atom_sites_solution_hydrogens geom
_atom_sites_solution_primary direct
_atom_sites_solution_secondary difmap
_audit_creation_method SHELXL-97
_cell_angle_alpha 90.00
_cell_angle_beta 102.7840(10)
_cell_angle_gamma 90.00
_cell_formula_units_Z 4
_cell_length_a 22.4616(18)
_cell_length_b 8.7319(7)
_cell_length_c 15.4580(12)
_cell_measurement_reflns_used 2937
_cell_measurement_temperature 293(2)
_cell_measurement_theta_max 26.10
_cell_measurement_theta_min 2.51
_cell_volume 2956.7(4)
_computing_cell_refinement 'Bruker XSCANS'
_computing_data_collection 'Bruker XSCANS'
_computing_data_reduction 'Bruker SHELXTL'
_computing_molecular_graphics 'Bruker SHELXTL'
_computing_publication_material 'Bruker SHELXTL'
_computing_structure_refinement 'SHELXL-97 (Sheldrick, 1997)'
_computing_structure_solution 'SHELXS-97 (Sheldrick, 1990)'
_diffrn_ambient_temperature 293(2)
_diffrn_detector_area_resol_mean 0
_diffrn_measured_fraction_theta_full 0.999
_diffrn_measured_fraction_theta_max 0.999
_diffrn_measurement_device_type 'Bruker P4'
_diffrn_measurement_method '\w scans'
_diffrn_radiation_monochromator graphite
_diffrn_radiation_source 'fine-focus sealed tube'
_diffrn_radiation_type MoK\a
_diffrn_radiation_wavelength 0.71073
_diffrn_reflns_av_R_equivalents 0.0211
_diffrn_reflns_av_sigmaI/netI 0.0243
_diffrn_reflns_limit_h_max 25
_diffrn_reflns_limit_h_min -27
_diffrn_reflns_limit_k_max 8
_diffrn_reflns_limit_k_min -10
_diffrn_reflns_limit_l_max 19
_diffrn_reflns_limit_l_min -15
_diffrn_reflns_number 7989
_diffrn_reflns_theta_full 26.10
_diffrn_reflns_theta_max 26.10
_diffrn_reflns_theta_min 2.51
_diffrn_standards_decay_% 0
_diffrn_standards_interval_count 0
_diffrn_standards_interval_time 0
_diffrn_standards_number 0
_exptl_absorpt_coefficient_mu 6.109
_exptl_absorpt_correction_T_max 0.4610
_exptl_absorpt_correction_T_min 0.3218
_exptl_absorpt_correction_type multi-scan
_exptl_absorpt_process_details SADABS
_exptl_crystal_colour 0
_exptl_crystal_density_diffrn 2.546
_exptl_crystal_density_method 'not measured'
_exptl_crystal_description 0
_exptl_crystal_F_000 2180
_exptl_crystal_size_max 0.24
_exptl_crystal_size_mid 0.19
_exptl_crystal_size_min 0.15
_refine_diff_density_max 0.584
_refine_diff_density_min -0.424
_refine_diff_density_rms 0.093
_refine_ls_extinction_method none
_refine_ls_goodness_of_fit_ref 1.051
_refine_ls_hydrogen_treatment NONE
_refine_ls_matrix_type full
_refine_ls_number_parameters 243
_refine_ls_number_reflns 2937
_refine_ls_number_restraints 6
_refine_ls_restrained_S_all 1.093
_refine_ls_R_factor_all 0.0222
_refine_ls_R_factor_gt 0.0194
_refine_ls_shift/su_max 0.004
_refine_ls_shift/su_mean 0.000
_refine_ls_structure_factor_coef Fsqd
_refine_ls_weighting_details 'calc w=1/[\s^2^(Fo^2^)+(0.0250P)^2^+0.6932P] where P=(Fo^2^+2Fc^2^)/3'
_refine_ls_weighting_scheme calc
_refine_ls_wR_factor_gt 0.0458
_refine_ls_wR_factor_ref 0.0470
_reflns_number_gt 2681
_reflns_number_total 2937
_reflns_threshold_expression >2sigma(I)
_cod_data_source_file c2ce26082d.txt
_cod_data_source_block 6
_cod_depositor_comments
;
The following automatic conversions were performed:

'_symmetry_cell_setting' value 'Monoclinic' changed to 'monoclinic'
according to
/usr/data/users/saulius/automatic-downloads/retrospective/RSC/lib/dictionaries/cif_core.dic
dictionary named 'cif_core.dic' version 2.4.2 from
2011-04-26.

'_exptl_absorpt_correction_type' value 'MULTI-SCAN'
changed to 'multi-scan' according to
/usr/data/users/saulius/automatic-downloads/retrospective/RSC/lib/dictionaries/cif_core.dic
dictionary named 'cif_core.dic' version 2.4.2 from 2011-04-26.

Automatic conversion script
Id: cif_fix_values 2281 2013-09-26 08:29:07Z andrius 
;
_cod_original_sg_symbol_H-M C2/c
_cod_database_code 7214747

loop_
_symmetry_equiv_pos_as_xyz
'x, y, z'
'-x, y, -z+1/2'
'x+1/2, y+1/2, z'
'-x+1/2, y+1/2, -z+1/2'
'-x, -y, -z'
'x, -y, z-1/2'
'-x+1/2, -y+1/2, -z'
'x+1/2, -y+1/2, z-1/2'

loop_
_atom_site_label
_atom_site_type_symbol
_atom_site_fract_x
_atom_site_fract_y
_atom_site_fract_z
_atom_site_U_iso_or_equiv
_atom_site_adp_type
_atom_site_occupancy
_atom_site_symmetry_multiplicity
_atom_site_calc_flag
_atom_site_refinement_flags
O2 O 0.69051(12) 0.3474(3) 0.63675(16) 0.0302(6) Uani 1 1 d .
O1 O 0.70453(11) 0.3877(3) 0.50192(16) 0.0290(6) Uani 1 1 d .
C9 C 0.67885(15) 0.4212(4) 0.5644(2) 0.0224(7) Uani 1 1 d .
Co2 Co 0.5000 0.70589(8) 0.2500 0.02705(16) Uani 1 2 d S
Ho1 Ho 0.747696(7) 0.639800(17) 0.883190(9) 0.01978(6) Uani 1 1 d .
S5 S 0.65010(4) 0.95333(10) 0.91349(5) 0.02285(18) Uani 1 1 d .
O3 O 0.71408(11) 0.6838(3) 0.72378(15) 0.0328(6) Uani 1 1 d .
O5 O 0.68017(13) 0.8437(3) 0.86531(17) 0.0387(7) Uani 1 1 d .
O6 O 0.66550(10) 0.9205(3) 1.00916(15) 0.0296(6) Uani 1 1 d .
O7 O 0.66950(14) 1.1072(3) 0.8967(2) 0.0463(8) Uani 1 1 d .
O8 O 0.58392(11) 0.9407(3) 0.88181(16) 0.0415(7) Uani 1 1 d .
O9 O 0.81824(14) 0.5291(3) 0.80229(18) 0.0430(7) Uani 1 1 d D
H9B H 0.8311(19) 0.439(2) 0.816(2) 0.050 Uiso 1 1 d D
H9A H 0.8091(19) 0.537(4) 0.7463(8) 0.050 Uiso 1 1 d D
O10 O 0.74148(15) 0.3683(3) 0.8964(3) 0.0614(10) Uani 1 1 d .
H10A H 0.7627 0.3394 0.9478 0.092 Uiso 1 1 d R
H10B H 0.7560 0.3230 0.8554 0.092 Uiso 1 1 d R
O11 O 0.59555(11) 0.7193(3) 0.27447(16) 0.0355(6) Uani 1 1 d .
H11A H 0.6123 0.6279 0.2788 0.053 Uiso 1 1 d R
H11B H 0.6101 0.7679 0.3243 0.053 Uiso 1 1 d R
O12 O 0.5000 0.4599(5) 0.2500 0.0692(15) Uani 1 2 d SD
H12 H 0.4650 0.4215 0.2320 0.104 Uiso 1 1 d RD
O13 O 0.5000 0.9446(4) 0.2500 0.0556(13) Uani 1 2 d SD
H13 H 0.5194(17) 1.004(4) 0.289(2) 0.050 Uiso 1 1 d D
N1 N 0.50045(13) 0.7045(4) 0.38616(19) 0.0297(7) Uani 1 1 d .
N2 N 0.47934(14) 0.8147(4) 0.5052(2) 0.0323(7) Uani 1 1 d .
H2 H 0.4603 0.8689 0.5369 0.039 Uiso 1 1 calc R
C1 C 0.46304(17) 0.7938(5) 0.4182(2) 0.0349(9) Uani 1 1 d .
H1 H 0.4284 0.8381 0.3830 0.042 Uiso 1 1 calc R
C2 C 0.53242(15) 0.7335(4) 0.5354(2) 0.0258(7) Uani 1 1 d .
C3 C 0.54519(16) 0.6624(4) 0.4603(2) 0.0249(7) Uani 1 1 d .
C4 C 0.59479(15) 0.5653(4) 0.4690(2) 0.0241(7) Uani 1 1 d .
H4 H 0.6034 0.5168 0.4196 0.029 Uiso 1 1 calc R
C5 C 0.57022(15) 0.7188(4) 0.6188(2) 0.0268(8) Uani 1 1 d .
H5 H 0.5626 0.7720 0.6673 0.032 Uiso 1 1 calc R
C6 C 0.61989(15) 0.6218(4) 0.6270(2) 0.0225(7) Uani 1 1 d .
C7 C 0.63142(14) 0.5418(4) 0.5527(2) 0.0213(7) Uani 1 1 d .
O4 O 0.64927(14) 0.5568(3) 0.78182(16) 0.0455(8) Uani 1 1 d .
C8 C 0.66393(16) 0.6167(4) 0.7155(2) 0.0243(7) Uani 1 1 d .

loop_
_atom_site_aniso_label
_atom_site_aniso_U_11
_atom_site_aniso_U_22
_atom_site_aniso_U_33
_atom_site_aniso_U_23
_atom_site_aniso_U_13
_atom_site_aniso_U_12
O2 0.0385(15) 0.0271(14) 0.0234(13) 0.0038(10) 0.0031(11) 0.0084(11)
O1 0.0259(13) 0.0362(15) 0.0250(13) -0.0083(11) 0.0056(10) 0.0009(11)
C9 0.0227(16) 0.0246(17) 0.0184(17) -0.0053(14) 0.0014(13) -0.0025(14)
Co2 0.0302(4) 0.0264(4) 0.0206(3) 0.000 -0.0030(3) 0.000
Ho1 0.02187(9) 0.02150(10) 0.01441(9) 0.00029(6) 0.00064(6) -0.00083(6)
S5 0.0214(4) 0.0258(5) 0.0196(4) 0.0035(3) 0.0009(3) 0.0019(3)
O3 0.0279(14) 0.0486(16) 0.0195(13) -0.0031(12) 0.0003(10) -0.0039(12)
O5 0.0445(16) 0.0484(17) 0.0196(13) -0.0056(12) -0.0003(12) 0.0201(13)
O6 0.0277(13) 0.0394(14) 0.0189(12) 0.0029(11) -0.0011(10) 0.0044(11)
O7 0.0466(17) 0.0308(15) 0.0557(19) 0.0145(14) -0.0012(14) -0.0087(13)
O8 0.0230(13) 0.067(2) 0.0307(14) 0.0181(14) -0.0027(11) -0.0017(13)
O9 0.0567(18) 0.0436(17) 0.0281(14) 0.0000(13) 0.0082(13) 0.0200(15)
O10 0.062(2) 0.0273(18) 0.104(3) 0.0003(16) 0.038(2) -0.0017(14)
O11 0.0383(15) 0.0311(15) 0.0308(14) -0.0067(12) -0.0055(12) 0.0082(12)
O12 0.119(4) 0.035(3) 0.065(3) 0.000 0.046(3) 0.000
O13 0.064(3) 0.025(2) 0.053(3) 0.000 -0.041(2) 0.000
N1 0.0275(16) 0.0384(17) 0.0192(15) 0.0003(13) -0.0032(12) 0.0095(14)
N2 0.0303(17) 0.0389(18) 0.0262(16) -0.0021(14) 0.0030(13) 0.0137(14)
C1 0.029(2) 0.041(2) 0.032(2) 0.0027(18) 0.0002(16) 0.0079(17)
C2 0.0244(17) 0.0286(19) 0.0238(18) -0.0017(15) 0.0041(14) 0.0050(15)
C3 0.0255(18) 0.0272(19) 0.0197(17) 0.0014(14) -0.0002(14) 0.0020(14)
C4 0.0299(18) 0.0274(19) 0.0146(16) -0.0017(14) 0.0041(13) 0.0040(15)
C5 0.0309(19) 0.0276(19) 0.0225(18) -0.0045(15) 0.0070(15) 0.0024(15)
C6 0.0257(18) 0.0228(18) 0.0177(17) -0.0006(13) 0.0021(14) -0.0016(13)
C7 0.0243(17) 0.0228(18) 0.0157(16) 0.0005(13) 0.0021(13) 0.0020(14)
O4 0.0671(19) 0.0470(18) 0.0181(13) 0.0032(12) -0.0001(13) -0.0289(15)
C8 0.033(2) 0.0216(18) 0.0174(17) -0.0017(13) 0.0034(14) 0.0026(14)

loop_
_atom_type_symbol
_atom_type_description
_atom_type_scat_dispersion_real
_atom_type_scat_dispersion_imag
_atom_type_scat_source
C C 0.0033 0.0016 'International Tables Vol C Tables 4.2.6.8 and 6.1.1.4'
H H 0.0000 0.0000 'International Tables Vol C Tables 4.2.6.8 and 6.1.1.4'
Co Co 0.3494 0.9721 'International Tables Vol C Tables 4.2.6.8 and 6.1.1.4'
Ho Ho -0.2175 4.6783 'International Tables Vol C Tables 4.2.6.8 and 6.1.1.4'
N N 0.0061 0.0033 'International Tables Vol C Tables 4.2.6.8 and 6.1.1.4'
O O 0.0106 0.0060 'International Tables Vol C Tables 4.2.6.8 and 6.1.1.4'
S S 0.1246 0.1234 'International Tables Vol C Tables 4.2.6.8 and 6.1.1.4'

loop_
_geom_angle_atom_site_label_1
_geom_angle_atom_site_label_2
_geom_angle_atom_site_label_3
_geom_angle
_geom_angle_site_symmetry_1
_geom_angle_site_symmetry_3
C9 O2 Ho1 106.9(2) . 4_646
C9 O1 Ho1 172.3(2) . 6_565
C9 O1 Ho1 82.7(2) . 4_646
Ho1 O1 Ho1 104.70(8) 6_565 4_646
O1 C9 O2 121.1(3) . .
O1 C9 C7 120.6(3) . .
O2 C9 C7 118.2(3) . .
O1 C9 Ho1 72.39(19) . 4_646
O2 C9 Ho1 49.06(16) . 4_646
C7 C9 Ho1 164.4(2) . 4_646
O13 Co2 O11 86.79(7) . .
O13 Co2 O11 86.79(7) . 2_655
O11 Co2 O11 173.59(15) . 2_655
O13 Co2 N1 90.34(9) . 2_655
O11 Co2 N1 87.65(10) . 2_655
O11 Co2 N1 92.39(10) 2_655 2_655
O13 Co2 N1 90.34(9) . .
O11 Co2 N1 92.39(10) . .
O11 Co2 N1 87.65(10) 2_655 .
N1 Co2 N1 179.32(18) 2_655 .
O13 Co2 O12 180.000(1) . .
O11 Co2 O12 93.21(7) . .
O11 Co2 O12 93.21(7) 2_655 .
N1 Co2 O12 89.66(9) 2_655 .
N1 Co2 O12 89.66(9) . .
O1 Ho1 O5 78.01(9) 6_566 .
O1 Ho1 O6 80.68(8) 6_566 7_667
O5 Ho1 O6 133.04(9) . 7_667
O1 Ho1 O2 124.01(9) 6_566 4_656
O5 Ho1 O2 77.35(10) . 4_656
O6 Ho1 O2 80.92(9) 7_667 4_656
O1 Ho1 O10 77.41(11) 6_566 .
O5 Ho1 O10 136.47(11) . .
O6 Ho1 O10 76.68(11) 7_667 .
O2 Ho1 O10 145.79(10) 4_656 .
O1 Ho1 O9 144.99(9) 6_566 .
O5 Ho1 O9 136.90(10) . .
O6 Ho1 O9 74.87(9) 7_667 .
O2 Ho1 O9 76.53(10) 4_656 .
O10 Ho1 O9 72.87(11) . .
O1 Ho1 O3 137.75(8) 6_566 .
O5 Ho1 O3 73.18(9) . .
O6 Ho1 O3 141.28(8) 7_667 .
O2 Ho1 O3 78.80(9) 4_656 .
O10 Ho1 O3 103.39(12) . .
O9 Ho1 O3 68.53(9) . .
O1 Ho1 O4 89.97(9) 6_566 .
O5 Ho1 O4 71.65(10) . .
O6 Ho1 O4 149.53(10) 7_667 .
O2 Ho1 O4 127.21(8) 4_656 .
O10 Ho1 O4 72.98(11) . .
O9 Ho1 O4 98.53(10) . .
O3 Ho1 O4 52.00(8) . .
O1 Ho1 O1 75.30(8) 6_566 4_656
O5 Ho1 O1 68.73(8) . 4_656
O6 Ho1 O1 65.57(8) 7_667 4_656
O2 Ho1 O1 48.96(8) 4_656 4_656
O10 Ho1 O1 136.16(11) . 4_656
O9 Ho1 O1 115.11(9) . 4_656
O3 Ho1 O1 119.88(8) . 4_656
O4 Ho1 O1 139.74(9) . 4_656
O1 Ho1 C9 100.25(9) 6_566 4_656
O5 Ho1 C9 72.91(10) . 4_656
O6 Ho1 C9 70.43(9) 7_667 4_656
O2 Ho1 C9 24.09(8) 4_656 4_656
O10 Ho1 C9 146.92(11) . 4_656
O9 Ho1 C9 94.78(10) . 4_656
O3 Ho1 C9 100.03(9) . 4_656
O4 Ho1 C9 140.02(9) . 4_656
O1 Ho1 C9 24.96(7) 4_656 4_656
O7 S5 O8 109.40(17) . .
O7 S5 O5 108.81(18) . .
O8 S5 O5 109.21(17) . .
O7 S5 O6 110.32(17) . .
O8 S5 O6 108.52(14) . .
O5 S5 O6 110.56(15) . .
C8 O3 Ho1 95.7(2) . .
S5 O5 Ho1 143.57(16) . .
S5 O6 Ho1 137.47(14) . 7_667
Ho1 O9 H9B 118(3) . .
Ho1 O9 H9A 117(3) . .
H9B O9 H9A 109.1(17) . .
Ho1 O10 H10A 109.7 . .
Ho1 O10 H10B 110.6 . .
H10A O10 H10B 108.4 . .
Co2 O11 H11A 111.4 . .
Co2 O11 H11B 110.7 . .
H11A O11 H11B 107.6 . .
Co2 O12 H12 113.4 . .
Co2 O13 H13 128(3) . .
C1 N1 C3 104.4(3) . .
C1 N1 Co2 120.6(2) . .
C3 N1 Co2 131.8(2) . .
C1 N2 C2 107.3(3) . .
C1 N2 H2 126.4 . .
C2 N2 H2 126.4 . .
N1 C1 N2 114.0(3) . .
N1 C1 H1 123.0 . .
N2 C1 H1 123.0 . .
N2 C2 C5 132.1(3) . .
N2 C2 C3 105.6(3) . .
C5 C2 C3 122.3(3) . .
C4 C3 N1 131.2(3) . .
C4 C3 C2 120.0(3) . .
N1 C3 C2 108.7(3) . .
C3 C4 C7 118.7(3) . .
C3 C4 H4 120.7 . .
C7 C4 H4 120.7 . .
C2 C5 C6 117.3(3) . .
C2 C5 H5 121.4 . .
C6 C5 H5 121.4 . .
C5 C6 C7 121.0(3) . .
C5 C6 C8 117.2(3) . .
C7 C6 C8 121.5(3) . .
C4 C7 C6 120.4(3) . .
C4 C7 C9 118.8(3) . .
C6 C7 C9 120.5(3) . .
C8 O4 Ho1 92.0(2) . .
O3 C8 O4 120.3(3) . .
O3 C8 C6 118.4(3) . .
O4 C8 C6 121.1(3) . .

loop_
_geom_bond_atom_site_label_1
_geom_bond_atom_site_label_2
_geom_bond_distance
_geom_bond_site_symmetry_2
O2 C9 1.267(4) .
O2 Ho1 2.344(2) 4_646
O1 C9 1.264(4) .
O1 Ho1 2.270(2) 6_565
O1 Ho1 2.855(2) 4_646
C9 C7 1.480(4) .
C9 Ho1 2.970(3) 4_646
Co2 O13 2.084(4) .
Co2 O11 2.099(2) .
Co2 O11 2.099(2) 2_655
Co2 N1 2.103(3) 2_655
Co2 N1 2.103(3) .
Co2 O12 2.148(4) .
Ho1 O1 2.270(2) 6_566
Ho1 O5 2.316(2) .
Ho1 O6 2.326(2) 7_667
Ho1 O2 2.344(2) 4_656
Ho1 O10 2.386(3) .
Ho1 O9 2.426(3) .
Ho1 O3 2.443(2) .
Ho1 O4 2.517(3) .
Ho1 O1 2.855(2) 4_656
Ho1 C9 2.970(3) 4_656
S5 O7 1.454(3) .
S5 O8 1.463(2) .
S5 O5 1.466(3) .
S5 O6 1.471(2) .
O3 C8 1.251(4) .
O6 Ho1 2.326(2) 7_667
O9 H9B 0.847(10) .
O9 H9A 0.847(10) .
O10 H10A 0.8686 .
O10 H10B 0.8693 .
O11 H11A 0.8784 .
O11 H11B 0.8773 .
O12 H12 0.8425 .
O13 H13 0.840(11) .
N1 C1 1.321(5) .
N1 C3 1.396(4) .
N2 C1 1.325(5) .
N2 C2 1.377(4) .
N2 H2 0.8600 .
C1 H1 0.9300 .
C2 C5 1.384(4) .
C2 C3 1.400(5) .
C3 C4 1.382(5) .
C4 C7 1.386(4) .
C4 H4 0.9300 .
C5 C6 1.384(5) .
C5 H5 0.9300 .
C6 C7 1.417(4) .
C6 C8 1.501(5) .
O4 C8 1.257(4) .

loop_
_geom_torsion_atom_site_label_1
_geom_torsion_atom_site_label_2
_geom_torsion_atom_site_label_3
_geom_torsion_atom_site_label_4
_geom_torsion
_geom_torsion_site_symmetry_1
_geom_torsion_site_symmetry_4
Ho1 O1 C9 O2 -157.6(14) 6_565 .
Ho1 O1 C9 O2 5.8(3) 4_646 .
Ho1 O1 C9 C7 26.2(18) 6_565 .
Ho1 O1 C9 C7 -170.4(3) 4_646 .
Ho1 O1 C9 Ho1 -163.4(16) 6_565 4_646
Ho1 O2 C9 O1 -7.3(4) 4_646 .
Ho1 O2 C9 C7 169.0(2) 4_646 .
O1 Ho1 O3 C8 -30.4(3) 6_566 .
O5 Ho1 O3 C8 -79.4(2) . .
O6 Ho1 O3 C8 140.8(2) 7_667 .
O2 Ho1 O3 C8 -159.4(2) 4_656 .
O10 Ho1 O3 C8 55.5(2) . .
O9 Ho1 O3 C8 120.8(2) . .
O4 Ho1 O3 C8 0.1(2) . .
O1 Ho1 O3 C8 -131.8(2) 4_656 .
C9 Ho1 O3 C8 -148.0(2) 4_656 .
O7 S5 O5 Ho1 117.4(3) . .
O8 S5 O5 Ho1 -123.3(3) . .
O6 S5 O5 Ho1 -3.9(4) . .
O1 Ho1 O5 S5 30.3(3) 6_566 .
O6 Ho1 O5 S5 -34.6(4) 7_667 .
O2 Ho1 O5 S5 -99.0(3) 4_656 .
O10 Ho1 O5 S5 87.1(3) . .
O9 Ho1 O5 S5 -152.9(3) . .
O3 Ho1 O5 S5 179.0(3) . .
O4 Ho1 O5 S5 124.3(3) . .
O1 Ho1 O5 S5 -48.4(3) 4_656 .
C9 Ho1 O5 S5 -74.5(3) 4_656 .
O7 S5 O6 Ho1 -75.8(3) . 7_667
O8 S5 O6 Ho1 164.4(2) . 7_667
O5 S5 O6 Ho1 44.6(3) . 7_667
O13 Co2 N1 C1 46.4(3) . .
O11 Co2 N1 C1 133.2(3) . .
O11 Co2 N1 C1 -40.4(3) 2_655 .
N1 Co2 N1 C1 -133.6(3) 2_655 .
O12 Co2 N1 C1 -133.6(3) . .
O13 Co2 N1 C3 -110.4(3) . .
O11 Co2 N1 C3 -23.6(3) . .
O11 Co2 N1 C3 162.9(3) 2_655 .
N1 Co2 N1 C3 69.6(4) 2_655 .
O12 Co2 N1 C3 69.6(3) . .
C3 N1 C1 N2 0.6(5) . .
Co2 N1 C1 N2 -161.7(3) . .
C2 N2 C1 N1 0.2(5) . .
C1 N2 C2 C5 177.4(4) . .
C1 N2 C2 C3 -0.9(4) . .
C1 N1 C3 C4 176.9(4) . .
Co2 N1 C3 C4 -23.6(6) . .
C1 N1 C3 C2 -1.2(4) . .
Co2 N1 C3 C2 158.3(3) . .
N2 C2 C3 C4 -177.0(3) . .
C5 C2 C3 C4 4.4(5) . .
N2 C2 C3 N1 1.3(4) . .
C5 C2 C3 N1 -177.3(3) . .
N1 C3 C4 C7 -178.5(3) . .
C2 C3 C4 C7 -0.6(5) . .
N2 C2 C5 C6 177.7(4) . .
C3 C2 C5 C6 -4.2(5) . .
C2 C5 C6 C7 0.3(5) . .
C2 C5 C6 C8 174.7(3) . .
C3 C4 C7 C6 -3.2(5) . .
C3 C4 C7 C9 171.0(3) . .
C5 C6 C7 C4 3.3(5) . .
C8 C6 C7 C4 -170.7(3) . .
C5 C6 C7 C9 -170.7(3) . .
C8 C6 C7 C9 15.2(5) . .
O1 C9 C7 C4 30.9(5) . .
O2 C9 C7 C4 -145.4(3) . .
Ho1 C9 C7 C4 -112.9(8) 4_646 .
O1 C9 C7 C6 -154.9(3) . .
O2 C9 C7 C6 28.8(5) . .
Ho1 C9 C7 C6 61.3(9) 4_646 .
O1 Ho1 O4 C8 159.9(2) 6_566 .
O5 Ho1 O4 C8 82.6(2) . .
O6 Ho1 O4 C8 -128.8(2) 7_667 .
O2 Ho1 O4 C8 25.3(3) 4_656 .
O10 Ho1 O4 C8 -123.2(2) . .
O9 Ho1 O4 C8 -54.2(2) . .
O3 Ho1 O4 C8 -0.1(2) . .
O1 Ho1 O4 C8 93.1(2) 4_656 .
C9 Ho1 O4 C8 53.9(3) 4_656 .
Ho1 O3 C8 O4 -0.2(4) . .
Ho1 O3 C8 C6 174.4(3) . .
Ho1 O4 C8 O3 0.2(3) . .
Ho1 O4 C8 C6 -174.3(3) . .
C5 C6 C8 O3 -104.4(4) . .
C7 C6 C8 O3 69.9(4) . .
C5 C6 C8 O4 70.2(4) . .
C7 C6 C8 O4 -115.5(4) . .
